data_1576109
loop_
_publ_author_name
'Karimata, Ayumu'
'Ilatovskii, Daniil'
'Fayzullin, Robert R.'
'Komoto, Shinya'
'Bruhacs, Andrew'
'Khaskin, Eugene'
'Khusnutdinova, Julia R.'

_publ_section_title
;
 Mechanoluminescence from amorphous solids of heteroleptic copper
 complexes and common luminophores induced by non-destructive mechanical
 stimuli and fabrication of flexible mechanoluminescent films.
;
_journal_issue 47
_journal_name_full 'Chemical science'
_journal_page_first 22376
_journal_page_last 22386
_journal_paper_doi 10.1039/d5sc05673j
_journal_volume 16
_journal_year 2025
_chemical_formula_moiety 'C50 H40 Cu N2 O P2, C F3 O3 S, 2(C H Cl3)'
_chemical_formula_sum 'C53 H42 Cl6 Cu F3 N2 O4 P2 S'
_chemical_formula_weight 1198.12
_space_group_crystal_system monoclinic
_space_group_IT_number 14
_space_group_name_Hall '-P 2ybc'
_space_group_name_H-M_alt 'P 1 21/c 1'
_atom_sites_solution_hydrogens geom
_audit_creation_method SHELXL-2018/3
_audit_update_record
;
2025-05-06 deposited with the CCDC.	2025-10-15 downloaded from the CCDC.
;
_cell_angle_alpha 90
_cell_angle_beta 93.1745(12)
_cell_angle_gamma 90
_cell_formula_units_Z 4
_cell_length_a 11.49247(16)
_cell_length_b 14.4077(2)
_cell_length_c 32.1564(5)
_cell_measurement_reflns_used 57581
_cell_measurement_temperature 100(2)
_cell_measurement_theta_max 33.5060
_cell_measurement_theta_min 2.8380
_cell_volume 5316.29(13)
_computing_cell_refinement 'CrysAlisPro 1.171.43.121a (Rigaku OD, 2024)'
_computing_data_collection 'CrysAlisPro 1.171.43.121a (Rigaku OD, 2024)'
_computing_data_reduction 'CrysAlisPro 1.171.43.121a (Rigaku OD, 2024)'
_computing_molecular_graphics
;
WinGX (Farrugia, 2012); ORTEP-3 (Farrugia, 2012);
PLATON (Spek, 2009); Olex2 (Dolomanov et al., 2009)
;
_computing_publication_material
;
WinGX (Farrugia, 2012); ORTEP-3 (Farrugia, 2012);
PLATON (Spek, 2009); Olex2 (Dolomanov et al., 2009)
;
_computing_structure_refinement 'SHELXL-2018/3 (Sheldrick, 2015)'
_computing_structure_solution 'SHELXT-2018/2 (Sheldrick, 2015)'
_diffrn_ambient_temperature 100(2)
_diffrn_measured_fraction_theta_full 0.999
_diffrn_measured_fraction_theta_max 1.000
_diffrn_measurement_device_type 'Rigaku XtaLAB Pro: Kappa dual offset/far'
_diffrn_measurement_method '\w scans'
_diffrn_radiation_probe x-ray
_diffrn_radiation_type MoK\a
_diffrn_radiation_wavelength 0.71073
_diffrn_reflns_av_R_equivalents 0.0573
_diffrn_reflns_av_unetI/netI 0.0364
_diffrn_reflns_Laue_measured_fraction_full 0.999
_diffrn_reflns_Laue_measured_fraction_max 1.000
_diffrn_reflns_limit_h_max 16
_diffrn_reflns_limit_h_min -17
_diffrn_reflns_limit_k_max 21
_diffrn_reflns_limit_k_min -21
_diffrn_reflns_limit_l_max 47
_diffrn_reflns_limit_l_min -47
_diffrn_reflns_number 146422
_diffrn_reflns_point_group_measured_fraction_full 0.999
_diffrn_reflns_point_group_measured_fraction_max 1.000
_diffrn_reflns_theta_full 25.242
_diffrn_reflns_theta_max 32.032
_diffrn_reflns_theta_min 2.371
_diffrn_source 'microfocus sealed X-ray tube'
_exptl_absorpt_coefficient_mu 0.870
_exptl_absorpt_correction_T_max 1.000
_exptl_absorpt_correction_T_min 0.825
_exptl_absorpt_correction_type gaussian
_exptl_absorpt_process_details
;
CrysAlisPro 1.171.43.121a (Rigaku Oxford Diffraction, 2024).
Numerical absorption correction based on gaussian integration over
a multifaceted crystal model. Empirical absorption correction using
spherical harmonics, frame scaling and detector area scaling,
implemented in SCALE3 ABSPACK scaling algorithm.
;
_exptl_crystal_colour yellow
_exptl_crystal_density_diffrn 1.497
_exptl_crystal_description plank
_exptl_crystal_F_000 2440
_exptl_crystal_recrystallization_method chloroform/hexane
_exptl_crystal_size_max 0.133
_exptl_crystal_size_mid 0.072
_exptl_crystal_size_min 0.056
_refine_diff_density_max 0.997
_refine_diff_density_min -1.063
_refine_diff_density_rms 0.082
_refine_ls_extinction_method none
_refine_ls_goodness_of_fit_ref 1.054
_refine_ls_hydrogen_treatment constr
_refine_ls_matrix_type full
_refine_ls_number_parameters 763
_refine_ls_number_reflns 18516
_refine_ls_number_restraints 418
_refine_ls_restrained_S_all 1.107
_refine_ls_R_factor_all 0.0672
_refine_ls_R_factor_gt 0.0534
_refine_ls_shift/su_max 0.004
_refine_ls_shift/su_mean 0.000
_refine_ls_structure_factor_coef Fsqd
_refine_ls_weighting_details 'w=1/[\s^2^(Fo^2^)+(0.0443P)^2^+7.4811P] where P=(Fo^2^+2Fc^2^)/3'
_refine_ls_weighting_scheme calc
_refine_ls_wR_factor_gt 0.1173
_refine_ls_wR_factor_ref 0.1231
_reflns_Friedel_coverage 0.000
_reflns_number_gt 15335
_reflns_number_total 18516
_reflns_threshold_expression 'I > 2\s(I)'
_cod_data_source_file d5sc05673j12.cif
_cod_data_source_block rjk1723
_cod_depositor_comments 'Adding full bibliography for 1576102--1576110.cif.'
_cod_original_sg_symbol_H-M 'P 21/c'
_cod_database_code 1576109
_shelx_shelxl_version_number 2018/3
_shelx_space_group_comment
;
The symmetry employed for this shelxl refinement is uniquely defined
by the following loop, which should always be used as a source of
symmetry information in preference to the above space-group names.
They are only intended as comments.
;
_shelx_estimated_absorpt_t_min 0.893
_shelx_estimated_absorpt_t_max 0.953

loop_
_space_group_symop_operation_xyz
'x, y, z'
'-x, y+1/2, -z+1/2'
'-x, -y, -z'
'x, -y-1/2, z-1/2'

loop_
_atom_site_label
_atom_site_type_symbol
_atom_site_fract_x
_atom_site_fract_y
_atom_site_fract_z
_atom_site_U_iso_or_equiv
_atom_site_adp_type
_atom_site_occupancy
_atom_site_site_symmetry_order
_atom_site_calc_flag
_atom_site_refinement_flags_posn
_atom_site_refinement_flags_adp
_atom_site_refinement_flags_occupancy
_atom_site_disorder_assembly
_atom_site_disorder_group
Cu1 Cu 0.41004(2) 0.32742(2) 0.61217(2) 0.01314(5) Uani 1 1 d . . . . .
P1 P 0.53935(4) 0.23749(3) 0.65099(2) 0.01375(8) Uani 1 1 d . . . . .
P2 P 0.23549(4) 0.33800(3) 0.63972(2) 0.01257(8) Uani 1 1 d . . . . .
O1 O 0.41247(11) 0.33043(9) 0.71233(4) 0.0147(2) Uani 1 1 d . . . . .
N1 N 0.42051(13) 0.30382(11) 0.54775(5) 0.0160(3) Uani 1 1 d . . . . .
N2 N 0.50482(12) 0.44399(10) 0.59669(4) 0.0133(3) Uani 1 1 d . . . . .
C11 C 0.46597(15) 0.17971(12) 0.69255(5) 0.0155(3) Uani 1 1 d . . . . .
C12 C 0.39942(15) 0.23563(12) 0.71788(5) 0.0143(3) Uani 1 1 d . . . . .
C13 C 0.32842(16) 0.19859(13) 0.74716(6) 0.0178(3) Uani 1 1 d . . . . .
H13 H 0.284470 0.237958 0.764055 0.021 Uiso 1 1 calc R U . . .
C14 C 0.32285(17) 0.10268(14) 0.75128(6) 0.0212(4) Uani 1 1 d . . . . .
H14 H 0.273224 0.076177 0.770748 0.025 Uiso 1 1 calc R U . . .
C15 C 0.38907(18) 0.04524(14) 0.72724(7) 0.0228(4) Uani 1 1 d . . . . .
H15 H 0.386017 -0.020164 0.730774 0.027 Uiso 1 1 calc R U . . .
C16 C 0.46004(17) 0.08349(13) 0.69793(6) 0.0199(3) Uani 1 1 d . . . . .
H16 H 0.504826 0.043848 0.681442 0.024 Uiso 1 1 calc R U . . .
C21 C 0.23308(14) 0.40471(11) 0.68821(5) 0.0126(3) Uani 1 1 d . . . . .
C22 C 0.31939(14) 0.38946(12) 0.71982(5) 0.0134(3) Uani 1 1 d . . . . .
C23 C 0.32282(16) 0.43807(13) 0.75702(6) 0.0179(3) Uani 1 1 d . . . . .
H23 H 0.382059 0.425646 0.778072 0.021 Uiso 1 1 calc R U . . .
C24 C 0.23858(17) 0.50533(14) 0.76326(6) 0.0218(4) Uani 1 1 d . . . . .
H24 H 0.239995 0.539114 0.788658 0.026 Uiso 1 1 calc R U . . .
C25 C 0.15266(17) 0.52284(14) 0.73232(6) 0.0205(4) Uani 1 1 d . . . . .
H25 H 0.095800 0.569351 0.736378 0.025 Uiso 1 1 calc R U . . .
C26 C 0.14934(15) 0.47256(13) 0.69534(6) 0.0165(3) Uani 1 1 d . . . . .
H26 H 0.089189 0.484490 0.674568 0.020 Uiso 1 1 calc R U . . .
C31 C 0.60940(16) 0.14456(13) 0.62295(6) 0.0168(3) Uani 1 1 d . . . . .
C32 C 0.72942(17) 0.12844(14) 0.62634(6) 0.0228(4) Uani 1 1 d . . . . .
H32 H 0.777545 0.164041 0.645279 0.027 Uiso 1 1 calc R U . . .
C33 C 0.77883(19) 0.06047(16) 0.60212(8) 0.0305(5) Uani 1 1 d . . . . .
H33 H 0.860528 0.049994 0.604661 0.037 Uiso 1 1 calc R U . . .
C34 C 0.7101(2) 0.00805(16) 0.57439(7) 0.0297(5) Uani 1 1 d . . . . .
H34 H 0.744513 -0.037795 0.557755 0.036 Uiso 1 1 calc R U . . .
C35 C 0.5902(2) 0.02269(16) 0.57093(8) 0.0304(5) Uani 1 1 d . . . . .
H35 H 0.542251 -0.013820 0.552295 0.036 Uiso 1 1 calc R U . . .
C36 C 0.54101(18) 0.09097(15) 0.59488(7) 0.0254(4) Uani 1 1 d . . . . .
H36 H 0.459332 0.101428 0.592120 0.031 Uiso 1 1 calc R U . . .
C41 C 0.66165(15) 0.29778(12) 0.67765(6) 0.0156(3) Uani 1 1 d . . . . .
C42 C 0.68920(16) 0.28811(14) 0.72025(6) 0.0197(3) Uani 1 1 d . . . . .
H42 H 0.645511 0.246773 0.736321 0.024 Uiso 1 1 calc R U . . .
C43 C 0.78064(18) 0.33894(16) 0.73931(6) 0.0247(4) Uani 1 1 d . . . . .
H43 H 0.798972 0.332258 0.768328 0.030 Uiso 1 1 calc R U . . .
C44 C 0.84486(17) 0.39921(15) 0.71598(7) 0.0241(4) Uani 1 1 d . . . . .
H44 H 0.906181 0.434552 0.729164 0.029 Uiso 1 1 calc R U . . .
C45 C 0.81982(16) 0.40811(14) 0.67334(7) 0.0219(4) Uani 1 1 d . . . . .
H45 H 0.865127 0.448395 0.657335 0.026 Uiso 1 1 calc R U . . .
C46 C 0.72851(16) 0.35803(13) 0.65420(6) 0.0186(3) Uani 1 1 d . . . . .
H46 H 0.711141 0.364519 0.625122 0.022 Uiso 1 1 calc R U . . .
C51 C 0.15889(15) 0.23254(12) 0.65419(5) 0.0151(3) Uani 1 1 d . . . . .
C52 C 0.05905(16) 0.23814(13) 0.67717(6) 0.0185(3) Uani 1 1 d . . . . .
H52 H 0.030127 0.297124 0.684837 0.022 Uiso 1 1 calc R U . . .
C53 C 0.00212(17) 0.15802(15) 0.68882(7) 0.0234(4) Uani 1 1 d . . . . .
H53 H -0.065725 0.162503 0.704287 0.028 Uiso 1 1 calc R U . . .
C54 C 0.04373(18) 0.07159(15) 0.67800(7) 0.0259(4) Uani 1 1 d . . . . .
H54 H 0.004498 0.017008 0.686092 0.031 Uiso 1 1 calc R U . . .
C55 C 0.14282(19) 0.06470(14) 0.65532(7) 0.0253(4) Uani 1 1 d . . . . .
H55 H 0.171522 0.005478 0.647894 0.030 Uiso 1 1 calc R U . . .
C56 C 0.20002(17) 0.14517(13) 0.64348(6) 0.0190(3) Uani 1 1 d . . . . .
H56 H 0.267723 0.140351 0.627951 0.023 Uiso 1 1 calc R U . . .
C61 C 0.13010(15) 0.40045(13) 0.60558(5) 0.0157(3) Uani 1 1 d . . . . .
C62 C 0.15799(17) 0.49170(14) 0.59493(6) 0.0209(4) Uani 1 1 d . . . . .
H62 H 0.228594 0.518709 0.605898 0.025 Uiso 1 1 calc R U . . .
C63 C 0.08330(18) 0.54300(15) 0.56848(6) 0.0243(4) Uani 1 1 d . . . . .
H63 H 0.101986 0.605330 0.561883 0.029 Uiso 1 1 calc R U . . .
C64 C -0.01862(18) 0.50321(17) 0.55169(6) 0.0272(4) Uani 1 1 d . . . . .
H64 H -0.069511 0.538237 0.533457 0.033 Uiso 1 1 calc R U . . .
C65 C -0.04644(19) 0.41262(17) 0.56141(7) 0.0285(4) Uani 1 1 d . . . . .
H65 H -0.116020 0.385497 0.549612 0.034 Uiso 1 1 calc R U . . .
C66 C 0.02736(17) 0.36086(15) 0.58850(6) 0.0227(4) Uani 1 1 d . . . . .
H66 H 0.007668 0.298847 0.595285 0.027 Uiso 1 1 calc R U . . .
C101 C 0.37192(17) 0.23944(14) 0.52250(6) 0.0202(3) Uani 1 1 d . . . . .
C102 C 0.41482(19) 0.22053(15) 0.48300(6) 0.0235(4) Uani 1 1 d . . . . .
H102 H 0.379449 0.173456 0.465915 0.028 Uiso 1 1 calc R U . . .
C103 C 0.50710(18) 0.26976(15) 0.46927(6) 0.0224(4) Uani 1 1 d . . . . .
H103 H 0.538245 0.255361 0.443281 0.027 Uiso 1 1 calc R U . . .
C104 C 0.55523(16) 0.34205(13) 0.49419(5) 0.0173(3) Uani 1 1 d . . . . .
C105 C 0.64453(16) 0.40201(14) 0.48036(6) 0.0198(3) Uani 1 1 d . . . . .
H105 H 0.676543 0.391224 0.454182 0.024 Uiso 1 1 calc R U . . .
C106 C 0.68382(16) 0.47417(14) 0.50435(6) 0.0197(3) Uani 1 1 d . . . . .
H106 H 0.741782 0.514289 0.494466 0.024 Uiso 1 1 calc R U . . .
C107 C 0.63894(15) 0.49069(13) 0.54451(6) 0.0164(3) Uani 1 1 d . . . . .
C108 C 0.67713(16) 0.56452(13) 0.57067(6) 0.0191(3) Uani 1 1 d . . . . .
H108 H 0.736167 0.605558 0.562298 0.023 Uiso 1 1 calc R U . . .
C109 C 0.62842(16) 0.57659(13) 0.60824(6) 0.0188(3) Uani 1 1 d . . . . .
H109 H 0.653278 0.626507 0.625879 0.023 Uiso 1 1 calc R U . . .
C110 C 0.54138(15) 0.51505(12) 0.62083(5) 0.0149(3) Uani 1 1 d . . . . .
C111 C 0.55212(14) 0.43211(12) 0.55906(5) 0.0138(3) Uani 1 1 d . . . . .
C112 C 0.50859(15) 0.35648(12) 0.53328(5) 0.0144(3) Uani 1 1 d . . . . .
C113 C 0.2676(2) 0.18780(16) 0.53654(7) 0.0289(5) Uani 1 1 d . . . . .
H11A H 0.211291 0.179119 0.512849 0.043 Uiso 1 1 calc R U . . .
H11B H 0.231309 0.223474 0.558310 0.043 Uiso 1 1 calc R U . . .
H11C H 0.292126 0.127096 0.547636 0.043 Uiso 1 1 calc R U . . .
C114 C 0.48910(17) 0.52585(13) 0.66215(6) 0.0189(3) Uani 1 1 d . . . . .
H11D H 0.404586 0.533876 0.657938 0.028 Uiso 1 1 calc R U . . .
H11E H 0.522808 0.580394 0.676484 0.028 Uiso 1 1 calc R U . . .
H11F H 0.505644 0.470358 0.679080 0.028 Uiso 1 1 calc R U . . .
S1 S 0.27392(4) 0.75269(3) 0.64228(2) 0.02031(9) Uani 1 1 d . . . . .
F11 F 0.42070(17) 0.88370(12) 0.62401(7) 0.0592(5) Uani 1 1 d . . . . .
F12 F 0.50232(12) 0.75637(12) 0.64194(5) 0.0432(4) Uani 1 1 d . . . . .
F13 F 0.43112(14) 0.84352(14) 0.68828(6) 0.0554(5) Uani 1 1 d . . . . .
O11 O 0.27586(17) 0.68714(12) 0.67584(6) 0.0399(4) Uani 1 1 d . . . . .
O12 O 0.27913(15) 0.71357(14) 0.60118(5) 0.0376(4) Uani 1 1 d . . . . .
O13 O 0.19014(14) 0.82702(11) 0.64533(5) 0.0287(3) Uani 1 1 d . . . . .
C01 C 0.41371(19) 0.81207(16) 0.64959(7) 0.0282(4) Uani 1 1 d . . . . .
C1 C 0.9309(3) 0.7716(2) 0.65957(11) 0.0268(8) Uani 0.6423(17) 1 d D U P A 1
H1 H 0.995272 0.808861 0.648182 0.032 Uiso 0.6423(17) 1 calc R U P A 1
Cl11 Cl 0.79764(10) 0.82411(8) 0.64350(4) 0.0463(3) Uani 0.6423(17) 1 d D U P A 1
Cl12 Cl 0.94916(9) 0.77250(14) 0.71405(3) 0.0676(5) Uani 0.6423(17) 1 d D U P A 1
Cl13 Cl 0.93754(16) 0.65919(11) 0.63932(9) 0.0953(9) Uani 0.6423(17) 1 d D U P A 1
C2 C 0.9442(7) 0.7575(3) 0.65264(15) 0.046(2) Uani 0.3577(17) 1 d D U P A 2
H2 H 1.030612 0.766271 0.655307 0.055 Uiso 0.3577(17) 1 calc R U P A 2
Cl21 Cl 0.90779(16) 0.64482(12) 0.66939(8) 0.0372(4) Uani 0.3577(17) 1 d D U P A 2
Cl22 Cl 0.8938(3) 0.76790(18) 0.59956(9) 0.0695(8) Uani 0.3577(17) 1 d D U P A 2
Cl23 Cl 0.8751(3) 0.84027(15) 0.68365(11) 0.0881(13) Uani 0.3577(17) 1 d D U P A 2
C3 C 1.1346(4) 0.8727(4) 0.5442(2) 0.0524(18) Uani 0.430(2) 1 d D U P B 1
H3 H 1.143411 0.844859 0.572725 0.063 Uiso 0.430(2) 1 calc R U P B 1
Cl31 Cl 1.0433(2) 0.9715(2) 0.54586(10) 0.0598(8) Uani 0.430(2) 1 d D U P B 1
Cl32 Cl 1.0783(6) 0.7883(3) 0.50916(13) 0.0826(13) Uani 0.430(2) 1 d D U P B 1
Cl33 Cl 1.2731(3) 0.9103(3) 0.52916(15) 0.0900(13) Uani 0.430(2) 1 d D U P B 1
C4 C 1.1241(5) 0.8457(5) 0.5447(2) 0.056(2) Uani 0.328(2) 1 d D U P C 2
H4 H 1.157550 0.801511 0.566104 0.067 Uiso 0.328(2) 1 calc R U P C 2
Cl41 Cl 0.9992(3) 0.9015(3) 0.56289(8) 0.0916(15) Uani 0.328(2) 1 d D U P C 2
Cl42 Cl 1.0807(8) 0.7857(6) 0.49843(19) 0.094(2) Uani 0.328(2) 1 d D U P C 2
Cl43 Cl 1.2276(6) 0.9320(4) 0.5337(2) 0.119(2) Uani 0.328(2) 1 d D U P C 2
C5 C 1.1071(7) 0.8461(5) 0.5448(3) 0.063(3) Uani 0.241(2) 1 d D U P D 3
H5 H 1.162976 0.819647 0.566638 0.075 Uiso 0.241(2) 1 calc R U P D 3
Cl51 Cl 0.9672(3) 0.7945(4) 0.54875(15) 0.0845(15) Uani 0.241(2) 1 d D U P D 3
Cl52 Cl 1.1579(7) 0.8240(5) 0.4947(2) 0.110(2) Uani 0.241(2) 1 d D U P D 3
Cl53 Cl 1.0898(8) 0.9669(4) 0.5533(3) 0.105(2) Uani 0.241(2) 1 d D U P D 3

loop_
_atom_site_aniso_label
_atom_site_aniso_U_11
_atom_site_aniso_U_22
_atom_site_aniso_U_33
_atom_site_aniso_U_23
_atom_site_aniso_U_13
_atom_site_aniso_U_12
Cu1 0.01112(9) 0.01379(10) 0.01480(9) -0.00061(7) 0.00322(7) 0.00010(7)
P1 0.01137(19) 0.01314(19) 0.01707(19) 0.00052(15) 0.00365(14) 0.00188(15)
P2 0.00959(18) 0.01375(19) 0.01452(18) -0.00138(14) 0.00207(14) 0.00049(15)
O1 0.0109(5) 0.0141(6) 0.0195(6) 0.0007(4) 0.0039(4) 0.0023(4)
N1 0.0142(7) 0.0166(7) 0.0174(7) -0.0017(5) 0.0014(5) 0.0000(5)
N2 0.0108(6) 0.0136(6) 0.0154(6) -0.0001(5) 0.0011(5) 0.0014(5)
C11 0.0127(7) 0.0156(8) 0.0184(7) 0.0018(6) 0.0026(6) 0.0022(6)
C12 0.0117(7) 0.0143(7) 0.0168(7) 0.0030(6) 0.0009(6) 0.0016(6)
C13 0.0145(8) 0.0209(8) 0.0183(8) 0.0025(6) 0.0041(6) 0.0025(6)
C14 0.0197(9) 0.0207(9) 0.0238(9) 0.0077(7) 0.0065(7) -0.0003(7)
C15 0.0231(9) 0.0153(8) 0.0307(10) 0.0061(7) 0.0071(8) 0.0019(7)
C16 0.0180(8) 0.0165(8) 0.0256(9) 0.0030(7) 0.0049(7) 0.0041(7)
C21 0.0107(7) 0.0118(7) 0.0156(7) -0.0011(5) 0.0032(5) 0.0004(5)
C22 0.0108(7) 0.0130(7) 0.0168(7) 0.0003(6) 0.0038(5) 0.0006(6)
C23 0.0167(8) 0.0201(8) 0.0169(8) -0.0035(6) 0.0018(6) -0.0001(7)
C24 0.0204(9) 0.0232(9) 0.0222(9) -0.0086(7) 0.0031(7) 0.0017(7)
C25 0.0180(8) 0.0195(9) 0.0244(9) -0.0061(7) 0.0042(7) 0.0042(7)
C26 0.0133(7) 0.0173(8) 0.0192(8) -0.0012(6) 0.0025(6) 0.0023(6)
C31 0.0160(8) 0.0154(8) 0.0195(8) 0.0008(6) 0.0054(6) 0.0018(6)
C32 0.0166(9) 0.0238(9) 0.0279(9) -0.0056(7) 0.0023(7) 0.0049(7)
C33 0.0194(9) 0.0306(11) 0.0418(12) -0.0111(9) 0.0057(8) 0.0084(8)
C34 0.0293(11) 0.0243(10) 0.0363(11) -0.0104(8) 0.0097(9) 0.0051(8)
C35 0.0269(11) 0.0259(10) 0.0383(12) -0.0133(9) 0.0025(9) 0.0007(8)
C36 0.0174(9) 0.0232(10) 0.0359(11) -0.0082(8) 0.0027(8) 0.0020(7)
C41 0.0123(7) 0.0147(7) 0.0202(8) -0.0008(6) 0.0039(6) 0.0028(6)
C42 0.0158(8) 0.0236(9) 0.0201(8) -0.0027(7) 0.0051(6) -0.0011(7)
C43 0.0182(9) 0.0342(11) 0.0221(9) -0.0073(8) 0.0034(7) -0.0007(8)
C44 0.0143(8) 0.0264(10) 0.0320(10) -0.0087(8) 0.0047(7) -0.0010(7)
C45 0.0131(8) 0.0189(9) 0.0340(10) 0.0018(7) 0.0050(7) 0.0001(7)
C46 0.0127(8) 0.0188(8) 0.0245(9) 0.0032(7) 0.0037(6) 0.0022(6)
C51 0.0119(7) 0.0161(8) 0.0172(7) -0.0002(6) -0.0001(6) -0.0005(6)
C52 0.0130(8) 0.0193(8) 0.0234(8) 0.0019(7) 0.0032(6) 0.0002(6)
C53 0.0147(8) 0.0265(10) 0.0293(10) 0.0053(8) 0.0037(7) -0.0033(7)
C54 0.0232(10) 0.0210(9) 0.0333(11) 0.0050(8) 0.0000(8) -0.0078(8)
C55 0.0253(10) 0.0161(9) 0.0344(11) -0.0017(7) -0.0003(8) -0.0009(7)
C56 0.0169(8) 0.0159(8) 0.0244(9) -0.0025(6) 0.0028(6) 0.0003(6)
C61 0.0127(7) 0.0216(8) 0.0130(7) -0.0004(6) 0.0027(5) 0.0022(6)
C62 0.0147(8) 0.0248(9) 0.0234(9) 0.0055(7) 0.0028(6) 0.0003(7)
C63 0.0207(9) 0.0274(10) 0.0253(9) 0.0096(8) 0.0046(7) 0.0036(8)
C64 0.0215(9) 0.0391(12) 0.0209(9) 0.0077(8) 0.0002(7) 0.0086(8)
C65 0.0205(9) 0.0369(12) 0.0271(10) 0.0006(8) -0.0078(8) 0.0014(8)
C66 0.0197(9) 0.0255(9) 0.0222(9) -0.0009(7) -0.0041(7) -0.0008(7)
C101 0.0202(9) 0.0205(9) 0.0199(8) -0.0039(7) 0.0015(6) -0.0007(7)
C102 0.0270(10) 0.0236(9) 0.0200(9) -0.0076(7) 0.0011(7) -0.0009(8)
C103 0.0257(9) 0.0262(10) 0.0156(8) -0.0043(7) 0.0031(7) 0.0036(8)
C104 0.0157(8) 0.0207(9) 0.0156(7) 0.0010(6) 0.0016(6) 0.0041(6)
C105 0.0166(8) 0.0279(9) 0.0151(8) 0.0032(7) 0.0041(6) 0.0039(7)
C106 0.0146(8) 0.0251(9) 0.0198(8) 0.0043(7) 0.0049(6) 0.0012(7)
C107 0.0119(7) 0.0178(8) 0.0197(8) 0.0033(6) 0.0026(6) 0.0018(6)
C108 0.0140(8) 0.0183(8) 0.0255(9) 0.0021(7) 0.0043(6) -0.0027(6)
C109 0.0156(8) 0.0159(8) 0.0250(9) -0.0024(6) 0.0023(6) -0.0019(6)
C110 0.0118(7) 0.0148(7) 0.0182(7) -0.0008(6) 0.0003(6) 0.0011(6)
C111 0.0104(7) 0.0154(7) 0.0155(7) 0.0008(6) 0.0014(5) 0.0024(6)
C112 0.0128(7) 0.0158(7) 0.0147(7) 0.0005(6) 0.0010(6) 0.0038(6)
C113 0.0286(11) 0.0309(11) 0.0278(10) -0.0105(8) 0.0050(8) -0.0125(9)
C114 0.0201(8) 0.0188(8) 0.0180(8) -0.0037(6) 0.0034(6) -0.0021(7)
S1 0.0199(2) 0.0172(2) 0.0243(2) -0.00388(16) 0.00577(16) -0.00203(16)
F11 0.0528(11) 0.0385(9) 0.0883(14) 0.0157(9) 0.0219(10) -0.0180(8)
F12 0.0212(7) 0.0485(9) 0.0609(10) -0.0195(8) 0.0105(6) 0.0009(6)
F13 0.0333(8) 0.0818(13) 0.0513(10) -0.0428(9) 0.0027(7) -0.0107(8)
O11 0.0424(10) 0.0307(9) 0.0484(11) 0.0154(8) 0.0186(8) 0.0042(8)
O12 0.0335(9) 0.0467(10) 0.0331(9) -0.0220(8) 0.0073(7) -0.0079(8)
O13 0.0235(7) 0.0251(7) 0.0376(8) -0.0024(6) 0.0033(6) 0.0041(6)
C01 0.0235(10) 0.0262(10) 0.0357(11) -0.0108(8) 0.0089(8) -0.0047(8)
C1 0.0173(16) 0.0259(17) 0.0377(18) -0.0033(15) 0.0069(14) -0.0022(13)
Cl11 0.0418(6) 0.0514(6) 0.0453(6) 0.0029(5) -0.0016(4) 0.0227(5)
Cl12 0.0196(4) 0.1503(15) 0.0330(5) 0.0088(7) 0.0036(4) 0.0004(6)
Cl13 0.0633(10) 0.0453(8) 0.171(2) -0.0538(11) -0.0485(13) 0.0213(7)
C2 0.036(4) 0.036(4) 0.069(5) -0.014(3) 0.023(4) -0.003(3)
Cl21 0.0271(8) 0.0216(7) 0.0633(13) -0.0043(7) 0.0057(8) 0.0051(6)
Cl22 0.0856(19) 0.0490(13) 0.0755(17) 0.0157(12) 0.0187(14) 0.0014(12)
Cl23 0.112(2) 0.0314(10) 0.131(3) -0.0305(13) 0.096(2) -0.0271(12)
C3 0.070(4) 0.059(4) 0.028(3) 0.013(3) 0.005(3) 0.035(3)
Cl31 0.0500(12) 0.0546(13) 0.0761(18) -0.0052(12) 0.0147(12) 0.0187(10)
Cl32 0.145(3) 0.0625(17) 0.0368(19) -0.0101(13) -0.0281(19) 0.0243(18)
Cl33 0.0814(19) 0.081(2) 0.113(2) 0.0559(17) 0.0516(18) 0.0389(16)
C4 0.078(4) 0.057(4) 0.034(4) -0.005(4) 0.005(4) 0.022(4)
Cl41 0.090(2) 0.147(4) 0.0388(13) 0.0059(17) 0.0094(13) 0.080(2)
Cl42 0.110(4) 0.122(4) 0.045(3) -0.041(3) -0.032(3) 0.044(3)
Cl43 0.145(5) 0.091(3) 0.118(4) 0.060(3) -0.015(4) -0.048(3)
C5 0.083(5) 0.062(5) 0.042(4) 0.000(4) -0.001(4) 0.024(4)
Cl51 0.056(2) 0.112(4) 0.084(3) 0.046(3) -0.0134(19) 0.005(2)
Cl52 0.138(5) 0.116(4) 0.083(3) 0.016(3) 0.063(4) 0.028(4)
Cl53 0.154(6) 0.059(3) 0.099(4) -0.033(3) -0.026(5) 0.006(4)

loop_
_atom_type_symbol
_atom_type_description
_atom_type_scat_dispersion_real
_atom_type_scat_dispersion_imag
_atom_type_scat_source
C C 0.0033 0.0016 'International Tables Vol C Tables 4.2.6.8 and 6.1.1.4'
H H 0.0000 0.0000 'International Tables Vol C Tables 4.2.6.8 and 6.1.1.4'
Cl Cl 0.1484 0.1585 'International Tables Vol C Tables 4.2.6.8 and 6.1.1.4'
Cu Cu 0.3201 1.2651 'International Tables Vol C Tables 4.2.6.8 and 6.1.1.4'
F F 0.0171 0.0103 'International Tables Vol C Tables 4.2.6.8 and 6.1.1.4'
N N 0.0061 0.0033 'International Tables Vol C Tables 4.2.6.8 and 6.1.1.4'
O O 0.0106 0.0060 'International Tables Vol C Tables 4.2.6.8 and 6.1.1.4'
P P 0.1023 0.0942 'International Tables Vol C Tables 4.2.6.8 and 6.1.1.4'
S S 0.1246 0.1234 'International Tables Vol C Tables 4.2.6.8 and 6.1.1.4'

loop_
_geom_angle_atom_site_label_1
_geom_angle_atom_site_label_2
_geom_angle_atom_site_label_3
_geom_angle
_geom_angle_site_symmetry_1
_geom_angle_site_symmetry_3
_geom_angle_publ_flag
N2 Cu1 N1 80.55(6) . . ?
N2 Cu1 P2 122.15(4) . . ?
N1 Cu1 P2 120.00(4) . . ?
N2 Cu1 P1 104.78(4) . . ?
N1 Cu1 P1 111.95(4) . . ?
P2 Cu1 P1 113.009(18) . . ?
C11 P1 C41 104.41(8) . . ?
C11 P1 C31 105.18(8) . . ?
C41 P1 C31 103.40(8) . . ?
C11 P1 Cu1 110.24(6) . . ?
C41 P1 Cu1 116.52(6) . . ?
C31 P1 Cu1 115.88(6) . . ?
C61 P2 C51 104.46(8) . . ?
C61 P2 C21 102.26(8) . . ?
C51 P2 C21 100.90(8) . . ?
C61 P2 Cu1 111.96(6) . . ?
C51 P2 Cu1 119.84(6) . . ?
C21 P2 Cu1 115.32(6) . . ?
C12 O1 C22 119.20(13) . . ?
C101 N1 C112 118.14(16) . . ?
C101 N1 Cu1 131.66(13) . . ?
C112 N1 Cu1 109.17(11) . . ?
C110 N2 C111 118.86(15) . . ?
C110 N2 Cu1 129.15(12) . . ?
C111 N2 Cu1 110.55(11) . . ?
C16 C11 C12 117.75(16) . . ?
C16 C11 P1 124.86(14) . . ?
C12 C11 P1 116.96(13) . . ?
C13 C12 O1 122.58(16) . . ?
C13 C12 C11 122.26(17) . . ?
O1 C12 C11 115.14(15) . . ?
C12 C13 C14 118.65(17) . . ?
C12 C13 H13 120.7 . . ?
C14 C13 H13 120.7 . . ?
C15 C14 C13 120.67(17) . . ?
C15 C14 H14 119.7 . . ?
C13 C14 H14 119.7 . . ?
C14 C15 C16 120.02(18) . . ?
C14 C15 H15 120.0 . . ?
C16 C15 H15 120.0 . . ?
C15 C16 C11 120.65(18) . . ?
C15 C16 H16 119.7 . . ?
C11 C16 H16 119.7 . . ?
C22 C21 C26 117.22(15) . . ?
C22 C21 P2 119.51(12) . . ?
C26 C21 P2 123.26(13) . . ?
C23 C22 C21 122.27(16) . . ?
C23 C22 O1 118.11(15) . . ?
C21 C22 O1 119.29(15) . . ?
C22 C23 C24 119.32(17) . . ?
C22 C23 H23 120.3 . . ?
C24 C23 H23 120.3 . . ?
C25 C24 C23 119.79(17) . . ?
C25 C24 H24 120.1 . . ?
C23 C24 H24 120.1 . . ?
C24 C25 C26 120.25(17) . . ?
C24 C25 H25 119.9 . . ?
C26 C25 H25 119.9 . . ?
C25 C26 C21 121.15(17) . . ?
C25 C26 H26 119.4 . . ?
C21 C26 H26 119.4 . . ?
C36 C31 C32 118.46(17) . . ?
C36 C31 P1 118.48(14) . . ?
C32 C31 P1 122.94(15) . . ?
C33 C32 C31 120.33(19) . . ?
C33 C32 H32 119.8 . . ?
C31 C32 H32 119.8 . . ?
C34 C33 C32 120.6(2) . . ?
C34 C33 H33 119.7 . . ?
C32 C33 H33 119.7 . . ?
C33 C34 C35 119.76(19) . . ?
C33 C34 H34 120.1 . . ?
C35 C34 H34 120.1 . . ?
C36 C35 C34 119.6(2) . . ?
C36 C35 H35 120.2 . . ?
C34 C35 H35 120.2 . . ?
C35 C36 C31 121.23(19) . . ?
C35 C36 H36 119.4 . . ?
C31 C36 H36 119.4 . . ?
C42 C41 C46 119.13(17) . . ?
C42 C41 P1 122.71(14) . . ?
C46 C41 P1 118.14(14) . . ?
C43 C42 C41 120.22(18) . . ?
C43 C42 H42 119.9 . . ?
C41 C42 H42 119.9 . . ?
C44 C43 C42 120.12(19) . . ?
C44 C43 H43 119.9 . . ?
C42 C43 H43 119.9 . . ?
C43 C44 C45 120.24(19) . . ?
C43 C44 H44 119.9 . . ?
C45 C44 H44 119.9 . . ?
C46 C45 C44 119.91(18) . . ?
C46 C45 H45 120.0 . . ?
C44 C45 H45 120.0 . . ?
C45 C46 C41 120.35(18) . . ?
C45 C46 H46 119.8 . . ?
C41 C46 H46 119.8 . . ?
C56 C51 C52 118.75(17) . . ?
C56 C51 P2 120.84(14) . . ?
C52 C51 P2 120.40(14) . . ?
C53 C52 C51 120.41(18) . . ?
C53 C52 H52 119.8 . . ?
C51 C52 H52 119.8 . . ?
C54 C53 C52 120.35(18) . . ?
C54 C53 H53 119.8 . . ?
C52 C53 H53 119.8 . . ?
C53 C54 C55 120.03(19) . . ?
C53 C54 H54 120.0 . . ?
C55 C54 H54 120.0 . . ?
C54 C55 C56 119.72(19) . . ?
C54 C55 H55 120.1 . . ?
C56 C55 H55 120.1 . . ?
C51 C56 C55 120.74(18) . . ?
C51 C56 H56 119.6 . . ?
C55 C56 H56 119.6 . . ?
C66 C61 C62 119.17(17) . . ?
C66 C61 P2 123.61(15) . . ?
C62 C61 P2 117.17(14) . . ?
C63 C62 C61 120.52(19) . . ?
C63 C62 H62 119.7 . . ?
C61 C62 H62 119.7 . . ?
C64 C63 C62 119.9(2) . . ?
C64 C63 H63 120.0 . . ?
C62 C63 H63 120.0 . . ?
C65 C64 C63 120.19(19) . . ?
C65 C64 H64 119.9 . . ?
C63 C64 H64 119.9 . . ?
C64 C65 C66 120.3(2) . . ?
C64 C65 H65 119.9 . . ?
C66 C65 H65 119.9 . . ?
C61 C66 C65 119.9(2) . . ?
C61 C66 H66 120.1 . . ?
C65 C66 H66 120.1 . . ?
N1 C101 C102 121.68(18) . . ?
N1 C101 C113 118.41(17) . . ?
C102 C101 C113 119.90(17) . . ?
C103 C102 C101 120.32(18) . . ?
C103 C102 H102 119.8 . . ?
C101 C102 H102 119.8 . . ?
C102 C103 C104 119.10(17) . . ?
C102 C103 H103 120.5 . . ?
C104 C103 H103 120.5 . . ?
C103 C104 C112 117.38(17) . . ?
C103 C104 C105 122.37(17) . . ?
C112 C104 C105 120.20(17) . . ?
C106 C105 C104 120.50(17) . . ?
C106 C105 H105 119.7 . . ?
C104 C105 H105 119.7 . . ?
C105 C106 C107 120.88(17) . . ?
C105 C106 H106 119.6 . . ?
C107 C106 H106 119.6 . . ?
C111 C107 C108 117.19(16) . . ?
C111 C107 C106 119.75(17) . . ?
C108 C107 C106 123.06(17) . . ?
C109 C108 C107 119.50(17) . . ?
C109 C108 H108 120.2 . . ?
C107 C108 H108 120.2 . . ?
C108 C109 C110 120.22(17) . . ?
C108 C109 H109 119.9 . . ?
C110 C109 H109 119.9 . . ?
N2 C110 C109 121.23(16) . . ?
N2 C110 C114 117.78(16) . . ?
C109 C110 C114 120.98(16) . . ?
N2 C111 C107 122.99(16) . . ?
N2 C111 C112 117.53(15) . . ?
C107 C111 C112 119.47(16) . . ?
N1 C112 C104 123.17(16) . . ?
N1 C112 C111 117.62(15) . . ?
C104 C112 C111 119.18(16) . . ?
C101 C113 H11A 109.5 . . ?
C101 C113 H11B 109.5 . . ?
H11A C113 H11B 109.5 . . ?
C101 C113 H11C 109.5 . . ?
H11A C113 H11C 109.5 . . ?
H11B C113 H11C 109.5 . . ?
C110 C114 H11D 109.5 . . ?
C110 C114 H11E 109.5 . . ?
H11D C114 H11E 109.5 . . ?
C110 C114 H11F 109.5 . . ?
H11D C114 H11F 109.5 . . ?
H11E C114 H11F 109.5 . . ?
O11 S1 O12 115.67(12) . . ?
O11 S1 O13 114.78(10) . . ?
O12 S1 O13 114.41(11) . . ?
O11 S1 C01 103.60(12) . . ?
O12 S1 C01 102.75(10) . . ?
O13 S1 C01 103.22(10) . . ?
F11 C01 F13 107.7(2) . . ?
F11 C01 F12 106.36(19) . . ?
F13 C01 F12 107.6(2) . . ?
F11 C01 S1 111.62(18) . . ?
F13 C01 S1 111.51(16) . . ?
F12 C01 S1 111.78(15) . . ?
Cl13 C1 Cl12 111.9(2) . . ?
Cl13 C1 Cl11 110.1(2) . . ?
Cl12 C1 Cl11 110.2(2) . . ?
Cl13 C1 H1 108.2 . . ?
Cl12 C1 H1 108.2 . . ?
Cl11 C1 H1 108.2 . . ?
Cl21 C2 Cl23 109.0(3) . . ?
Cl21 C2 Cl22 107.5(3) . . ?
Cl23 C2 Cl22 110.6(4) . . ?
Cl21 C2 H2 109.9 . . ?
Cl23 C2 H2 109.9 . . ?
Cl22 C2 H2 109.9 . . ?
Cl32 C3 Cl31 112.2(4) . . ?
Cl32 C3 Cl33 109.8(4) . . ?
Cl31 C3 Cl33 107.8(3) . . ?
Cl32 C3 H3 109.0 . . ?
Cl31 C3 H3 109.0 . . ?
Cl33 C3 H3 109.0 . . ?
Cl42 C4 Cl43 109.7(5) . . ?
Cl42 C4 Cl41 107.7(4) . . ?
Cl43 C4 Cl41 108.2(4) . . ?
Cl42 C4 H4 110.4 . . ?
Cl43 C4 H4 110.4 . . ?
Cl41 C4 H4 110.4 . . ?
Cl52 C5 Cl53 111.2(5) . . ?
Cl52 C5 Cl51 109.5(5) . . ?
Cl53 C5 Cl51 106.8(5) . . ?
Cl52 C5 H5 109.8 . . ?
Cl53 C5 H5 109.8 . . ?
Cl51 C5 H5 109.8 . . ?

loop_
_geom_bond_atom_site_label_1
_geom_bond_atom_site_label_2
_geom_bond_distance
_geom_bond_site_symmetry_2
_geom_bond_publ_flag
Cu1 N2 2.0773(15) . ?
Cu1 N1 2.1092(15) . ?
Cu1 P2 2.2427(5) . ?
Cu1 P1 2.2891(5) . ?
P1 C11 1.8207(18) . ?
P1 C41 1.8252(19) . ?
P1 C31 1.8260(18) . ?
P2 C61 1.8260(18) . ?
P2 C51 1.8290(18) . ?
P2 C21 1.8331(17) . ?
O1 C12 1.387(2) . ?
O1 C22 1.398(2) . ?
N1 C101 1.335(2) . ?
N1 C112 1.367(2) . ?
N2 C110 1.338(2) . ?
N2 C111 1.364(2) . ?
C11 C16 1.399(3) . ?
C11 C12 1.402(2) . ?
C12 C13 1.386(2) . ?
C13 C14 1.390(3) . ?
C13 H13 0.9500 . ?
C14 C15 1.388(3) . ?
C14 H14 0.9500 . ?
C15 C16 1.394(3) . ?
C15 H15 0.9500 . ?
C16 H16 0.9500 . ?
C21 C22 1.398(2) . ?
C21 C26 1.400(2) . ?
C22 C23 1.385(2) . ?
C23 C24 1.392(3) . ?
C23 H23 0.9500 . ?
C24 C25 1.386(3) . ?
C24 H24 0.9500 . ?
C25 C26 1.391(3) . ?
C25 H25 0.9500 . ?
C26 H26 0.9500 . ?
C31 C36 1.396(3) . ?
C31 C32 1.397(3) . ?
C32 C33 1.392(3) . ?
C32 H32 0.9500 . ?
C33 C34 1.383(3) . ?
C33 H33 0.9500 . ?
C34 C35 1.392(3) . ?
C34 H34 0.9500 . ?
C35 C36 1.389(3) . ?
C35 H35 0.9500 . ?
C36 H36 0.9500 . ?
C41 C42 1.396(3) . ?
C41 C46 1.406(3) . ?
C42 C43 1.395(3) . ?
C42 H42 0.9500 . ?
C43 C44 1.387(3) . ?
C43 H43 0.9500 . ?
C44 C45 1.391(3) . ?
C44 H44 0.9500 . ?
C45 C46 1.389(3) . ?
C45 H45 0.9500 . ?
C46 H46 0.9500 . ?
C51 C56 1.395(3) . ?
C51 C52 1.401(2) . ?
C52 C53 1.388(3) . ?
C52 H52 0.9500 . ?
C53 C54 1.385(3) . ?
C53 H53 0.9500 . ?
C54 C55 1.390(3) . ?
C54 H54 0.9500 . ?
C55 C56 1.396(3) . ?
C55 H55 0.9500 . ?
C56 H56 0.9500 . ?
C61 C66 1.396(3) . ?
C61 C62 1.400(3) . ?
C62 C63 1.388(3) . ?
C62 H62 0.9500 . ?
C63 C64 1.386(3) . ?
C63 H63 0.9500 . ?
C64 C65 1.384(3) . ?
C64 H64 0.9500 . ?
C65 C66 1.397(3) . ?
C65 H65 0.9500 . ?
C66 H66 0.9500 . ?
C101 C102 1.414(3) . ?
C101 C113 1.501(3) . ?
C102 C103 1.369(3) . ?
C102 H102 0.9500 . ?
C103 C104 1.409(3) . ?
C103 H103 0.9500 . ?
C104 C112 1.409(2) . ?
C104 C105 1.431(3) . ?
C105 C106 1.357(3) . ?
C105 H105 0.9500 . ?
C106 C107 1.436(3) . ?
C106 H106 0.9500 . ?
C107 C111 1.407(2) . ?
C107 C108 1.411(3) . ?
C108 C109 1.371(3) . ?
C108 H108 0.9500 . ?
C109 C110 1.413(3) . ?
C109 H109 0.9500 . ?
C110 C114 1.496(2) . ?
C111 C112 1.442(2) . ?
C113 H11A 0.9800 . ?
C113 H11B 0.9800 . ?
C113 H11C 0.9800 . ?
C114 H11D 0.9800 . ?
C114 H11E 0.9800 . ?
C114 H11F 0.9800 . ?
S1 O11 1.4333(18) . ?
S1 O12 1.4410(16) . ?
S1 O13 1.4471(16) . ?
S1 C01 1.824(2) . ?
F11 C01 1.325(3) . ?
F12 C01 1.330(3) . ?
F13 C01 1.329(3) . ?
C1 Cl13 1.749(3) . ?
C1 Cl12 1.753(3) . ?
C1 Cl11 1.759(3) . ?
C1 H1 1.0000 . ?
C2 Cl21 1.768(5) . ?
C2 Cl23 1.771(5) . ?
C2 Cl22 1.778(5) . ?
C2 H2 1.0000 . ?
C3 Cl32 1.757(4) . ?
C3 Cl31 1.771(4) . ?
C3 Cl33 1.775(4) . ?
C3 H3 1.0000 . ?
C4 Cl42 1.768(5) . ?
C4 Cl43 1.769(5) . ?
C4 Cl41 1.773(5) . ?
C4 H4 1.0000 . ?
C5 Cl52 1.772(5) . ?
C5 Cl53 1.775(5) . ?
C5 Cl51 1.782(5) . ?
C5 H5 1.0000 . ?

loop_
_geom_torsion_atom_site_label_1
_geom_torsion_atom_site_label_2
_geom_torsion_atom_site_label_3
_geom_torsion_atom_site_label_4
_geom_torsion
_geom_torsion_site_symmetry_1
_geom_torsion_site_symmetry_2
_geom_torsion_site_symmetry_3
_geom_torsion_site_symmetry_4
_geom_torsion_publ_flag
C41 P1 C11 C16 -113.17(17) . . . . ?
C31 P1 C11 C16 -4.65(19) . . . . ?
Cu1 P1 C11 C16 120.95(16) . . . . ?
C41 P1 C11 C12 74.66(15) . . . . ?
C31 P1 C11 C12 -176.82(14) . . . . ?
Cu1 P1 C11 C12 -51.23(15) . . . . ?
C22 O1 C12 C13 -31.0(2) . . . . ?
C22 O1 C12 C11 150.76(15) . . . . ?
C16 C11 C12 C13 -0.7(3) . . . . ?
P1 C11 C12 C13 172.01(14) . . . . ?
C16 C11 C12 O1 177.48(16) . . . . ?
P1 C11 C12 O1 -9.8(2) . . . . ?
O1 C12 C13 C14 -178.41(17) . . . . ?
C11 C12 C13 C14 -0.3(3) . . . . ?
C12 C13 C14 C15 1.5(3) . . . . ?
C13 C14 C15 C16 -1.5(3) . . . . ?
C14 C15 C16 C11 0.4(3) . . . . ?
C12 C11 C16 C15 0.7(3) . . . . ?
P1 C11 C16 C15 -171.40(16) . . . . ?
C61 P2 C21 C22 -167.55(14) . . . . ?
C51 P2 C21 C22 84.86(15) . . . . ?
Cu1 P2 C21 C22 -45.81(15) . . . . ?
C61 P2 C21 C26 11.30(17) . . . . ?
C51 P2 C21 C26 -96.28(16) . . . . ?
Cu1 P2 C21 C26 133.04(14) . . . . ?
C26 C21 C22 C23 0.6(3) . . . . ?
P2 C21 C22 C23 179.53(14) . . . . ?
C26 C21 C22 O1 -172.59(15) . . . . ?
P2 C21 C22 O1 6.3(2) . . . . ?
C12 O1 C22 C23 101.62(19) . . . . ?
C12 O1 C22 C21 -84.9(2) . . . . ?
C21 C22 C23 C24 -0.8(3) . . . . ?
O1 C22 C23 C24 172.51(17) . . . . ?
C22 C23 C24 C25 0.0(3) . . . . ?
C23 C24 C25 C26 0.9(3) . . . . ?
C24 C25 C26 C21 -1.1(3) . . . . ?
C22 C21 C26 C25 0.3(3) . . . . ?
P2 C21 C26 C25 -178.56(15) . . . . ?
C11 P1 C31 C36 78.42(17) . . . . ?
C41 P1 C31 C36 -172.33(16) . . . . ?
Cu1 P1 C31 C36 -43.59(18) . . . . ?
C11 P1 C31 C32 -105.74(17) . . . . ?
C41 P1 C31 C32 3.51(19) . . . . ?
Cu1 P1 C31 C32 132.25(15) . . . . ?
C36 C31 C32 C33 0.1(3) . . . . ?
P1 C31 C32 C33 -175.75(17) . . . . ?
C31 C32 C33 C34 0.0(4) . . . . ?
C32 C33 C34 C35 -0.6(4) . . . . ?
C33 C34 C35 C36 1.1(4) . . . . ?
C34 C35 C36 C31 -1.0(4) . . . . ?
C32 C31 C36 C35 0.4(3) . . . . ?
P1 C31 C36 C35 176.41(18) . . . . ?
C11 P1 C41 C42 5.40(17) . . . . ?
C31 P1 C41 C42 -104.43(16) . . . . ?
Cu1 P1 C41 C42 127.23(14) . . . . ?
C11 P1 C41 C46 -172.99(14) . . . . ?
C31 P1 C41 C46 77.18(15) . . . . ?
Cu1 P1 C41 C46 -51.16(15) . . . . ?
C46 C41 C42 C43 1.1(3) . . . . ?
P1 C41 C42 C43 -177.26(15) . . . . ?
C41 C42 C43 C44 -0.2(3) . . . . ?
C42 C43 C44 C45 -1.1(3) . . . . ?
C43 C44 C45 C46 1.4(3) . . . . ?
C44 C45 C46 C41 -0.5(3) . . . . ?
C42 C41 C46 C45 -0.8(3) . . . . ?
P1 C41 C46 C45 177.64(14) . . . . ?
C61 P2 C51 C56 118.04(15) . . . . ?
C21 P2 C51 C56 -136.12(15) . . . . ?
Cu1 P2 C51 C56 -8.33(17) . . . . ?
C61 P2 C51 C52 -63.49(16) . . . . ?
C21 P2 C51 C52 42.35(16) . . . . ?
Cu1 P2 C51 C52 170.13(12) . . . . ?
C56 C51 C52 C53 -0.3(3) . . . . ?
P2 C51 C52 C53 -178.81(15) . . . . ?
C51 C52 C53 C54 0.3(3) . . . . ?
C52 C53 C54 C55 -0.1(3) . . . . ?
C53 C54 C55 C56 -0.1(3) . . . . ?
C52 C51 C56 C55 0.1(3) . . . . ?
P2 C51 C56 C55 178.63(15) . . . . ?
C54 C55 C56 C51 0.0(3) . . . . ?
C51 P2 C61 C66 -12.93(18) . . . . ?
C21 P2 C61 C66 -117.76(16) . . . . ?
Cu1 P2 C61 C66 118.22(15) . . . . ?
C51 P2 C61 C62 169.88(14) . . . . ?
C21 P2 C61 C62 65.05(15) . . . . ?
Cu1 P2 C61 C62 -58.97(15) . . . . ?
C66 C61 C62 C63 1.4(3) . . . . ?
P2 C61 C62 C63 178.77(15) . . . . ?
C61 C62 C63 C64 -1.4(3) . . . . ?
C62 C63 C64 C65 0.4(3) . . . . ?
C63 C64 C65 C66 0.6(3) . . . . ?
C62 C61 C66 C65 -0.5(3) . . . . ?
P2 C61 C66 C65 -177.64(16) . . . . ?
C64 C65 C66 C61 -0.5(3) . . . . ?
C112 N1 C101 C102 4.6(3) . . . . ?
Cu1 N1 C101 C102 -162.32(15) . . . . ?
C112 N1 C101 C113 -174.11(18) . . . . ?
Cu1 N1 C101 C113 18.9(3) . . . . ?
N1 C101 C102 C103 -1.2(3) . . . . ?
C113 C101 C102 C103 177.5(2) . . . . ?
C101 C102 C103 C104 -2.8(3) . . . . ?
C102 C103 C104 C112 3.2(3) . . . . ?
C102 C103 C104 C105 -174.19(19) . . . . ?
C103 C104 C105 C106 176.18(19) . . . . ?
C112 C104 C105 C106 -1.1(3) . . . . ?
C104 C105 C106 C107 1.5(3) . . . . ?
C105 C106 C107 C111 -0.8(3) . . . . ?
C105 C106 C107 C108 179.81(18) . . . . ?
C111 C107 C108 C109 -0.6(3) . . . . ?
C106 C107 C108 C109 178.83(18) . . . . ?
C107 C108 C109 C110 0.6(3) . . . . ?
C111 N2 C110 C109 -0.8(2) . . . . ?
Cu1 N2 C110 C109 164.14(13) . . . . ?
C111 N2 C110 C114 -179.31(15) . . . . ?
Cu1 N2 C110 C114 -14.4(2) . . . . ?
C108 C109 C110 N2 0.2(3) . . . . ?
C108 C109 C110 C114 178.63(18) . . . . ?
C110 N2 C111 C107 0.7(2) . . . . ?
Cu1 N2 C111 C107 -166.84(13) . . . . ?
C110 N2 C111 C112 -178.31(15) . . . . ?
Cu1 N2 C111 C112 14.13(18) . . . . ?
C108 C107 C111 N2 0.0(3) . . . . ?
C106 C107 C111 N2 -179.49(16) . . . . ?
C108 C107 C111 C112 179.00(16) . . . . ?
C106 C107 C111 C112 -0.5(3) . . . . ?
C101 N1 C112 C104 -4.2(3) . . . . ?
Cu1 N1 C112 C104 165.52(14) . . . . ?
C101 N1 C112 C111 173.66(16) . . . . ?
Cu1 N1 C112 C111 -16.63(18) . . . . ?
C103 C104 C112 N1 0.3(3) . . . . ?
C105 C104 C112 N1 177.70(17) . . . . ?
C103 C104 C112 C111 -177.53(16) . . . . ?
C105 C104 C112 C111 -0.1(3) . . . . ?
N2 C111 C112 N1 2.0(2) . . . . ?
C107 C111 C112 N1 -177.06(16) . . . . ?
N2 C111 C112 C104 179.95(15) . . . . ?
C107 C111 C112 C104 0.9(2) . . . . ?
O11 S1 C01 F11 -172.15(17) . . . . ?
O12 S1 C01 F11 67.07(19) . . . . ?
O13 S1 C01 F11 -52.17(18) . . . . ?
O11 S1 C01 F13 -51.6(2) . . . . ?
O12 S1 C01 F13 -172.38(18) . . . . ?
O13 S1 C01 F13 68.4(2) . . . . ?
O11 S1 C01 F12 68.85(19) . . . . ?
O12 S1 C01 F12 -51.9(2) . . . . ?
O13 S1 C01 F12 -171.16(17) . . . . ?
